data_4306852
loop_
_publ_author_name
'Michela Costa'
'Roberto Della Pergola'
'Alessandro Fumagalli'
'Franco Laschi'
'Serena Losi'
'Piero Macchi'
'Angelo Sironi'
'Piero Zanello'

_publ_section_title
;
Mixed Co-Rh Nitrido-Encapsulated Carbonyl Clusters. Synthesis,
Solid-State Structure, and Electrochemical/EPR Characterization of the
Anions [Co10Rh(N)2(CO)21]3-, [Co10Rh2(N)2(CO)24]2-, and [Co11Rh(N)2(CO)24]2-
;
_journal_name_full 'Inorganic Chemistry'
_journal_page_first 552
_journal_page_last 560
_journal_paper_doi 10.1021/ic0608288
_journal_volume 46
_journal_year 2007
_chemical_formula_sum 'C38 H24 Co11 N4 O26 Rh'
_chemical_formula_weight 1703.75
_chemical_name_systematic
;
 ?
;
_space_group_IT_number 15
_symmetry_cell_setting monoclinic
_symmetry_space_group_name_Hall '-C 2yc'
_symmetry_space_group_name_H-M 'C 1 2/c 1'
_atom_sites_solution_hydrogens geom
_atom_sites_solution_primary direct
_atom_sites_solution_secondary difmap
_audit_conform_dict_location ftp://ftp.iucr.org/pub/cif_core.dic
_audit_conform_dict_name cif_core.dic
_audit_conform_dict_version 2.3
_audit_creation_date 2005-07-20T17:38:02-00:00
_audit_creation_method 'WinGX routine CIF_UPDATE'
_cell_angle_alpha 90.000(5)
_cell_angle_beta 109.740(5)
_cell_angle_gamma 90.000(5)
_cell_formula_units_Z 4
_cell_length_a 23.608(5)
_cell_length_b 11.054(5)
_cell_length_c 22.550(5)
_cell_measurement_temperature 293(2)
_cell_volume 5539(3)
_computing_structure_refinement 'SHELXL-97 (Sheldrick, 1997)'
_diffrn_ambient_temperature 293(2)
_diffrn_measured_fraction_theta_full 0.92
_diffrn_measured_fraction_theta_max 0.92
_diffrn_radiation_monochromator graphite
_diffrn_radiation_type MoK\a
_diffrn_radiation_wavelength 0.71073
_diffrn_reflns_av_R_equivalents 0
_diffrn_reflns_av_unetI/netI 0.0185
_diffrn_reflns_limit_h_max 26
_diffrn_reflns_limit_h_min -28
_diffrn_reflns_limit_k_max 13
_diffrn_reflns_limit_k_min 0
_diffrn_reflns_limit_l_max 26
_diffrn_reflns_limit_l_min 0
_diffrn_reflns_number 4486
_diffrn_reflns_theta_full 24.98
_diffrn_reflns_theta_max 24.98
_diffrn_reflns_theta_min 3.02
_exptl_absorpt_coefficient_mu 3.573
_exptl_absorpt_correction_T_max 0.3746
_exptl_absorpt_correction_T_min 0.3643
_exptl_absorpt_correction_type sphere
_exptl_absorpt_process_details
;
        Interpolation using  Int.Tab. Vol. C (1992) p. 523,Tab. 6.3.3.3
        for values of muR in the range 0-2.5, and Int.Tab. Vol.II (1959)
        p.302; Table 5.3.6 B for muR in the range 2.6-10.0.
The interpolation procedure of C.W.Dwiggins Jr (Acta Cryst.(1975)
        A31,146-148) is used with some modification.
;
_exptl_crystal_density_diffrn 2.043
_exptl_crystal_density_method 'not measured'
_exptl_crystal_F_000 3320
_exptl_crystal_size_max 0.4
_exptl_crystal_size_mid 0.2
_exptl_crystal_size_min 0.1
_exptl_crystal_size_rad 0.2
_refine_diff_density_max 0.62
_refine_diff_density_min -0.476
_refine_diff_density_rms 0.072
_refine_ls_extinction_method none
_refine_ls_goodness_of_fit_ref 1.082
_refine_ls_hydrogen_treatment constr
_refine_ls_matrix_type full
_refine_ls_number_parameters 359
_refine_ls_number_reflns 4486
_refine_ls_number_restraints 19
_refine_ls_restrained_S_all 1.101
_refine_ls_R_factor_all 0.0362
_refine_ls_R_factor_gt 0.025
_refine_ls_shift/su_max 0.06
_refine_ls_shift/su_mean 0.002
_refine_ls_structure_factor_coef Fsqd
_refine_ls_weighting_details 'calc w=1/[\s^2^(Fo^2^)+(0.0418P)^2^+9.2287P] where P=(Fo^2^+2Fc^2^)/3'
_refine_ls_weighting_scheme calc
_refine_ls_wR_factor_gt 0.0716
_refine_ls_wR_factor_ref 0.0746
_reflns_number_gt 3800
_reflns_number_total 4486
_reflns_threshold_expression >2sigma(I)
_cod_data_source_file ic0608288si20060515_060827_1.cif
_cod_data_source_block mart28
_cod_database_code 4306852

loop_
_symmetry_equiv_pos_as_xyz
'x, y, z'
'-x, y, -z+1/2'
'x+1/2, y+1/2, z'
'-x+1/2, y+1/2, -z+1/2'
'-x, -y, -z'
'x, -y, z-1/2'
'-x+1/2, -y+1/2, -z'
'x+1/2, -y+1/2, z-1/2'

loop_
_atom_site_label
_atom_site_type_symbol
_atom_site_fract_x
_atom_site_fract_y
_atom_site_fract_z
_atom_site_U_iso_or_equiv
_atom_site_adp_type
_atom_site_occupancy
_atom_site_symmetry_multiplicity
_atom_site_calc_flag
_atom_site_refinement_flags
_atom_site_disorder_assembly
_atom_site_disorder_group
Rh1 Rh 0.421617(19) 0.00787(4) 0.52057(2) 0.03960(19) Uani 0.201(4) 1 d P . .
Co1 Co 0.421617(19) 0.00787(4) 0.52057(2) 0.03960(19) Uani 0.799(4) 1 d P . .
Rh2 Rh 0.554876(18) -0.04012(4) 0.589356(19) 0.04061(18) Uani 0.261(4) 1 d P . .
Co2 Co 0.554876(18) -0.04012(4) 0.589356(19) 0.04061(18) Uani 0.739(4) 1 d P . .
Rh3 Rh 0.489180(18) -0.17340(4) 0.467657(19) 0.04037(18) Uani 0.256(4) 1 d P . .
Co3 Co 0.489180(18) -0.17340(4) 0.467657(19) 0.04037(18) Uani 0.744(4) 1 d P . .
Co4 Co 0.52397(2) -0.26513(4) 0.58035(2) 0.04201(15) Uani 1 1 d . . .
Co5 Co 0.41069(2) -0.22282(5) 0.51987(2) 0.04055(14) Uani 1 1 d . . .
Co6 Co 0.46594(2) -0.10948(5) 0.62407(2) 0.04046(14) Uani 1 1 d . . .
N1 N 0.48018(11) -0.1186(2) 0.54462(12) 0.0303(6) Uani 1 1 d . . .
C1 C 0.37061(19) 0.1265(4) 0.4959(2) 0.0554(10) Uani 1 1 d . . .
O1 O 0.33512(17) 0.2007(4) 0.4811(2) 0.0906(12) Uani 1 1 d . . .
C2 C 0.62201(19) 0.0364(4) 0.62755(18) 0.0475(9) Uani 1 1 d . . .
O2 O 0.66596(15) 0.0846(3) 0.65397(15) 0.0720(9) Uani 1 1 d . . .
C3 C 0.50074(19) -0.2179(4) 0.3986(2) 0.0505(10) Uani 1 1 d . . .
O3 O 0.50724(18) -0.2499(3) 0.35299(17) 0.0771(10) Uani 1 1 d . . .
C4 C 0.5166(2) -0.3876(4) 0.6257(2) 0.0646(12) Uani 1 1 d . . .
O4 O 0.5126(2) -0.4671(4) 0.6566(2) 0.1115(16) Uani 1 1 d . . .
C5 C 0.3778(2) -0.3395(4) 0.5489(2) 0.0605(12) Uani 1 1 d . . .
O5 O 0.3560(2) -0.4140(4) 0.5684(2) 0.1037(15) Uani 1 1 d . . .
C6 C 0.44430(19) -0.2003(4) 0.67642(19) 0.0510(10) Uani 1 1 d . . .
O6 O 0.42902(17) -0.2603(3) 0.70906(16) 0.0809(11) Uani 1 1 d . . .
C15 C 0.3461(2) -0.1194(4) 0.4910(2) 0.0568(11) Uani 1 1 d . . .
O15 O 0.29480(14) -0.1032(3) 0.47030(18) 0.0750(10) Uani 1 1 d . . .
C16 C 0.40963(18) 0.0129(4) 0.6108(2) 0.0481(9) Uani 1 1 d . . .
O16 O 0.37845(14) 0.0701(3) 0.62952(14) 0.0646(8) Uani 1 1 d . . .
C24 C 0.5996(2) -0.2111(4) 0.6277(2) 0.0575(11) Uani 1 1 d . . .
O24 O 0.64682(16) -0.2320(3) 0.66186(19) 0.0827(11) Uani 1 1 d . . .
C26 C 0.53152(18) -0.0292(4) 0.6780(2) 0.0500(10) Uani 1 1 d . . .
O26 O 0.55823(15) 0.0138(3) 0.72532(14) 0.0683(9) Uani 1 1 d . . .
C34 C 0.5419(2) -0.3422(4) 0.5172(2) 0.0563(11) Uani 1 1 d . . .
O34 O 0.56155(17) -0.4179(3) 0.49560(17) 0.0730(9) Uani 1 1 d . . .
C35 C 0.41118(18) -0.2872(4) 0.44373(19) 0.0469(9) Uani 1 1 d . . .
O35 O 0.38973(14) -0.3503(3) 0.40212(14) 0.0628(8) Uani 1 1 d . . .
N2 N 0.16462(16) 0.1224(3) 0.29990(17) 0.0610(9) Uani 1 1 d D . .
C1C C 0.1704(4) -0.0033(6) 0.2807(4) 0.142(3) Uiso 1 1 d D . .
C2A C 0.2085(5) 0.1414(9) 0.3636(4) 0.112(4) Uiso 0.65(2) 1 d PD . .
C3A C 0.1708(6) 0.2134(8) 0.2563(5) 0.113(4) Uiso 0.65(2) 1 d PD . .
C4A C 0.1025(4) 0.1298(10) 0.3037(6) 0.113(5) Uiso 0.65(2) 1 d PD . .
C2B C 0.1770(12) 0.1404(15) 0.3666(5) 0.124(9) Uiso 0.35(2) 1 d PD . .
C3B C 0.2075(11) 0.1964(13) 0.2783(12) 0.144(11) Uiso 0.35(2) 1 d PD . .
C4B C 0.1034(6) 0.1677(16) 0.2643(11) 0.143(11) Uiso 0.35(2) 1 d PD . .
C1S C 0.7454(2) 0.9627(5) 0.8559(3) 0.0734(14) Uani 1 1 d . . .
O1S O 0.7397(3) 1.0111(5) 0.8075(3) 0.141(2) Uani 1 1 d . . .
C2S C 0.7738(3) 1.0241(7) 0.9150(3) 0.107(2) Uani 1 1 d . . .
H11S H 0.7576 0.9938 0.9459 0.16 Uiso 1 1 calc R . .
H12S H 0.7661 1.1093 0.9095 0.16 Uiso 1 1 calc R . .
H13S H 0.8164 1.0098 0.929 0.16 Uiso 1 1 calc R . .
C3S C 0.7249(3) 0.8397(6) 0.8585(4) 0.115(2) Uani 1 1 d . . .
H21S H 0.6853 0.8412 0.8615 0.173 Uiso 1 1 calc R . .
H22S H 0.752 0.7995 0.8948 0.173 Uiso 1 1 calc R . .
H23S H 0.7239 0.797 0.8211 0.173 Uiso 1 1 calc R . .

loop_
_atom_site_aniso_label
_atom_site_aniso_U_11
_atom_site_aniso_U_22
_atom_site_aniso_U_33
_atom_site_aniso_U_23
_atom_site_aniso_U_13
_atom_site_aniso_U_12
Rh1 0.0353(3) 0.0419(3) 0.0383(3) -0.00309(18) 0.00822(18) 0.00366(19)
Co1 0.0353(3) 0.0419(3) 0.0383(3) -0.00309(18) 0.00822(18) 0.00366(19)
Rh2 0.0359(3) 0.0438(3) 0.0364(3) -0.00582(18) 0.00486(17) 0.00010(18)
Co2 0.0359(3) 0.0438(3) 0.0364(3) -0.00582(18) 0.00486(17) 0.00010(18)
Rh3 0.0391(3) 0.0410(3) 0.0389(3) -0.00888(18) 0.01036(18) -0.00022(18)
Co3 0.0391(3) 0.0410(3) 0.0389(3) -0.00888(18) 0.01036(18) -0.00022(18)
Co4 0.0482(3) 0.0315(3) 0.0413(3) 0.0062(2) 0.0084(2) 0.0041(2)
Co5 0.0396(3) 0.0381(3) 0.0440(3) -0.0017(2) 0.0142(2) -0.0094(2)
Co6 0.0435(3) 0.0483(3) 0.0310(2) 0.0031(2) 0.0144(2) -0.0025(2)
N1 0.0300(14) 0.0304(14) 0.0282(13) -0.0003(11) 0.0066(11) -0.0001(11)
C1 0.049(2) 0.058(3) 0.058(3) 0.008(2) 0.017(2) 0.001(2)
O1 0.072(2) 0.083(3) 0.115(3) 0.030(2) 0.028(2) 0.031(2)
C2 0.048(2) 0.049(2) 0.042(2) 0.0001(18) 0.0105(18) 0.0012(19)
O2 0.062(2) 0.078(2) 0.062(2) -0.0027(17) 0.0038(17) -0.0175(18)
C3 0.055(2) 0.041(2) 0.059(3) -0.0051(19) 0.023(2) -0.0052(19)
O3 0.108(3) 0.062(2) 0.077(2) -0.0182(18) 0.052(2) -0.012(2)
C4 0.081(3) 0.045(3) 0.062(3) 0.012(2) 0.017(2) 0.001(2)
O4 0.158(5) 0.071(3) 0.105(3) 0.043(2) 0.043(3) -0.004(3)
C5 0.071(3) 0.060(3) 0.051(2) -0.004(2) 0.022(2) -0.020(2)
O5 0.134(4) 0.090(3) 0.102(3) 0.013(2) 0.058(3) -0.053(3)
C6 0.056(2) 0.054(2) 0.040(2) 0.0033(19) 0.0124(18) -0.010(2)
O6 0.092(3) 0.087(3) 0.066(2) 0.0219(19) 0.030(2) -0.025(2)
C15 0.055(3) 0.069(3) 0.048(2) 0.000(2) 0.019(2) 0.008(2)
O15 0.0406(18) 0.083(3) 0.092(2) -0.009(2) 0.0099(17) 0.0023(16)
C16 0.042(2) 0.048(2) 0.053(2) -0.0009(19) 0.0152(19) -0.0024(18)
O16 0.0642(19) 0.077(2) 0.0601(19) -0.0019(16) 0.0306(16) 0.0129(17)
C24 0.049(3) 0.061(3) 0.055(2) -0.007(2) 0.009(2) 0.001(2)
O24 0.056(2) 0.067(2) 0.099(3) 0.0011(19) -0.008(2) 0.0118(17)
C26 0.045(2) 0.052(2) 0.049(2) 0.0020(19) 0.0099(19) -0.0054(18)
O26 0.0660(19) 0.099(3) 0.0378(16) -0.0100(16) 0.0148(15) -0.0199(19)
C34 0.057(3) 0.052(3) 0.057(3) -0.012(2) 0.016(2) -0.005(2)
O34 0.085(2) 0.057(2) 0.075(2) -0.0045(17) 0.0250(19) 0.0214(18)
C35 0.050(2) 0.047(2) 0.044(2) 0.0003(19) 0.0158(18) 0.0010(19)
O35 0.0638(19) 0.067(2) 0.0557(18) -0.0207(16) 0.0180(15) -0.0216(16)
N2 0.058(2) 0.056(2) 0.068(2) 0.0077(19) 0.0212(19) -0.0005(18)
C1S 0.060(3) 0.078(4) 0.085(4) 0.017(3) 0.027(3) 0.012(3)
O1S 0.171(5) 0.144(5) 0.109(4) 0.037(4) 0.049(4) 0.004(4)
C2S 0.078(4) 0.121(6) 0.107(5) -0.018(4) 0.012(4) 0.012(4)
C3S 0.099(5) 0.083(5) 0.175(8) 0.000(5) 0.062(5) -0.004(4)

loop_
_atom_type_symbol
_atom_type_description
_atom_type_scat_dispersion_real
_atom_type_scat_dispersion_imag
_atom_type_scat_source
C C 0.0033 0.0016 'International Tables Vol C Tables 4.2.6.8 and 6.1.1.4'
H H 0 0 'International Tables Vol C Tables 4.2.6.8 and 6.1.1.4'
N N 0.0061 0.0033 'International Tables Vol C Tables 4.2.6.8 and 6.1.1.4'
O O 0.0106 0.006 'International Tables Vol C Tables 4.2.6.8 and 6.1.1.4'
Co Co 0.3494 0.9721 'International Tables Vol C Tables 4.2.6.8 and 6.1.1.4'
Rh Rh -1.1178 0.9187 'International Tables Vol C Tables 4.2.6.8 and 6.1.1.4'

loop_
_geom_angle_atom_site_label_1
_geom_angle_atom_site_label_2
_geom_angle_atom_site_label_3
_geom_angle
_geom_angle_site_symmetry_1
_geom_angle_site_symmetry_3
_geom_angle_publ_flag
C1 Rh1 N1 176.63(17) . . ?
C1 Rh1 C16 89.12(19) . . ?
N1 Rh1 C16 93.67(14) . . ?
C1 Rh1 C15 88.97(19) . . ?
N1 Rh1 C15 93.05(15) . . ?
C16 Rh1 C15 87.20(15) . . ?
C1 Rh1 Co5 133.68(15) . . ?
N1 Rh1 Co5 48.37(8) . . ?
C16 Rh1 Co5 89.21(11) . . ?
C15 Rh1 Co5 44.71(12) . . ?
C1 Rh1 Co6 134.23(15) . . ?
N1 Rh1 Co6 48.55(8) . . ?
C16 Rh1 Co6 45.13(11) . . ?
C15 Rh1 Co6 89.57(12) . . ?
Co5 Rh1 Co6 60.76(2) . . ?
C1 Rh1 Co3 87.37(15) . 5_656 ?
N1 Rh1 Co3 90.13(9) . 5_656 ?
C16 Rh1 Co3 103.56(11) . 5_656 ?
C15 Rh1 Co3 168.57(11) . 5_656 ?
Co5 Rh1 Co3 137.66(3) . 5_656 ?
Co6 Rh1 Co3 100.72(3) . 5_656 ?
C1 Rh1 Rh3 87.37(15) . 5_656 ?
N1 Rh1 Rh3 90.13(9) . 5_656 ?
C16 Rh1 Rh3 103.56(11) . 5_656 ?
C15 Rh1 Rh3 168.57(11) . 5_656 ?
Co5 Rh1 Rh3 137.66(3) . 5_656 ?
Co6 Rh1 Rh3 100.72(3) . 5_656 ?
Co3 Rh1 Rh3 0.000(19) 5_656 5_656 ?
C1 Rh1 Co2 86.73(15) . 5_656 ?
N1 Rh1 Co2 90.22(8) . 5_656 ?
C16 Rh1 Co2 170.22(11) . 5_656 ?
C15 Rh1 Co2 101.57(11) . 5_656 ?
Co5 Rh1 Co2 100.06(2) . 5_656 ?
Co6 Rh1 Co2 138.09(2) . 5_656 ?
Co3 Rh1 Co2 67.424(18) 5_656 5_656 ?
Rh3 Rh1 Co2 67.424(18) 5_656 5_656 ?
C1 Rh1 Rh2 86.73(15) . 5_656 ?
N1 Rh1 Rh2 90.22(8) . 5_656 ?
C16 Rh1 Rh2 170.22(11) . 5_656 ?
C15 Rh1 Rh2 101.57(11) . 5_656 ?
Co5 Rh1 Rh2 100.06(2) . 5_656 ?
Co6 Rh1 Rh2 138.09(2) . 5_656 ?
Co3 Rh1 Rh2 67.424(18) 5_656 5_656 ?
Rh3 Rh1 Rh2 67.424(18) 5_656 5_656 ?
Co2 Rh1 Rh2 0.000(4) 5_656 5_656 ?
C1 Rh1 Rh3 140.24(15) . . ?
N1 Rh1 Rh3 37.38(8) . . ?
C16 Rh1 Rh3 129.97(11) . . ?
C15 Rh1 Rh3 86.46(12) . . ?
Co5 Rh1 Rh3 53.67(2) . . ?
Co6 Rh1 Rh3 85.24(3) . . ?
Co3 Rh1 Rh3 89.44(3) 5_656 . ?
Rh3 Rh1 Rh3 89.44(3) 5_656 . ?
Co2 Rh1 Rh3 55.81(2) 5_656 . ?
Rh2 Rh1 Rh3 55.81(2) 5_656 . ?
C2 Rh2 N1 177.44(16) . . ?
C2 Rh2 C24 89.28(18) . . ?
N1 Rh2 C24 92.99(14) . . ?
C2 Rh2 C26 89.41(17) . . ?
N1 Rh2 C26 91.94(13) . . ?
C24 Rh2 C26 85.75(16) . . ?
C2 Rh2 Co4 133.74(13) . . ?
N1 Rh2 Co4 48.50(8) . . ?
C24 Rh2 Co4 44.49(12) . . ?
C26 Rh2 Co4 88.51(11) . . ?
C2 Rh2 Co6 133.42(13) . . ?
N1 Rh2 Co6 47.96(8) . . ?
C24 Rh2 Co6 87.55(12) . . ?
C26 Rh2 Co6 44.01(10) . . ?
Co4 Rh2 Co6 60.16(2) . . ?
C2 Rh2 Co3 87.20(13) . 5_656 ?
N1 Rh2 Co3 90.40(8) . 5_656 ?
C24 Rh2 Co3 171.64(12) . 5_656 ?
C26 Rh2 Co3 101.78(11) . 5_656 ?
Co4 Rh2 Co3 138.25(3) . 5_656 ?
Co6 Rh2 Co3 100.37(2) . 5_656 ?
C2 Rh2 Rh3 87.20(13) . 5_656 ?
N1 Rh2 Rh3 90.40(8) . 5_656 ?
C24 Rh2 Rh3 171.64(12) . 5_656 ?
C26 Rh2 Rh3 101.78(11) . 5_656 ?
Co4 Rh2 Rh3 138.25(3) . 5_656 ?
Co6 Rh2 Rh3 100.37(2) . 5_656 ?
Co3 Rh2 Rh3 0.00(3) 5_656 5_656 ?
C2 Rh2 Co1 87.46(13) . 5_656 ?
N1 Rh2 Co1 90.82(8) . 5_656 ?
C24 Rh2 Co1 104.52(12) . 5_656 ?
C26 Rh2 Co1 169.21(11) . 5_656 ?
Co4 Rh2 Co1 101.09(2) . 5_656 ?
Co6 Rh2 Co1 138.06(2) . 5_656 ?
Co3 Rh2 Co1 67.762(18) 5_656 5_656 ?
Rh3 Rh2 Co1 67.762(18) 5_656 5_656 ?
C2 Rh2 Rh1 87.46(13) . 5_656 ?
N1 Rh2 Rh1 90.82(8) . 5_656 ?
C24 Rh2 Rh1 104.52(12) . 5_656 ?
C26 Rh2 Rh1 169.21(11) . 5_656 ?
Co4 Rh2 Rh1 101.09(2) . 5_656 ?
Co6 Rh2 Rh1 138.06(2) . 5_656 ?
Co3 Rh2 Rh1 67.762(18) 5_656 5_656 ?
Rh3 Rh2 Rh1 67.762(18) 5_656 5_656 ?
Co1 Rh2 Rh1 0.000(4) 5_656 5_656 ?
C2 Rh2 Rh3 141.45(13) . . ?
N1 Rh2 Rh3 37.58(8) . . ?
C24 Rh2 Rh3 88.22(12) . . ?
C26 Rh2 Rh3 128.69(11) . . ?
Co4 Rh2 Rh3 54.344(19) . . ?
Co6 Rh2 Rh3 84.89(2) . . ?
Co3 Rh2 Rh3 89.82(3) 5_656 . ?
Rh3 Rh2 Rh3 89.82(3) 5_656 . ?
Co1 Rh2 Rh3 56.19(2) 5_656 . ?
Rh1 Rh2 Rh3 56.19(2) 5_656 . ?
C3 Rh3 N1 176.86(16) . . ?
C3 Rh3 C35 89.42(17) . . ?
N1 Rh3 C35 93.72(13) . . ?
C3 Rh3 C34 88.98(18) . . ?
N1 Rh3 C34 91.39(14) . . ?
C35 Rh3 C34 85.68(15) . . ?
C3 Rh3 Co5 134.89(14) . . ?
N1 Rh3 Co5 48.25(8) . . ?
C35 Rh3 Co5 45.47(11) . . ?
C34 Rh3 Co5 87.78(12) . . ?
C3 Rh3 Co4 132.18(14) . . ?
N1 Rh3 Co4 48.15(8) . . ?
C35 Rh3 Co4 88.74(11) . . ?
C34 Rh3 Co4 43.24(11) . . ?
Co5 Rh3 Co4 60.47(2) . . ?
C3 Rh3 Co2 88.45(14) . 5_656 ?
N1 Rh3 Co2 90.69(8) . 5_656 ?
C35 Rh3 Co2 103.38(11) . 5_656 ?
C34 Rh3 Co2 170.55(11) . 5_656 ?
Co5 Rh3 Co2 100.45(2) . 5_656 ?
Co4 Rh3 Co2 138.15(2) . 5_656 ?
C3 Rh3 Rh2 88.45(14) . 5_656 ?
N1 Rh3 Rh2 90.69(8) . 5_656 ?
C35 Rh3 Rh2 103.38(11) . 5_656 ?
C34 Rh3 Rh2 170.55(11) . 5_656 ?
Co5 Rh3 Rh2 100.45(2) . 5_656 ?
Co4 Rh3 Rh2 138.15(2) . 5_656 ?
Co2 Rh3 Rh2 0.00(3) 5_656 5_656 ?
C3 Rh3 Co1 85.86(14) . 5_656 ?
N1 Rh3 Co1 91.02(8) . 5_656 ?
C35 Rh3 Co1 170.18(11) . 5_656 ?
C34 Rh3 Co1 102.81(11) . 5_656 ?
Co5 Rh3 Co1 138.54(2) . 5_656 ?
Co4 Rh3 Co1 100.81(2) . 5_656 ?
Co2 Rh3 Co1 67.93(3) 5_656 5_656 ?
Rh2 Rh3 Co1 67.93(3) 5_656 5_656 ?
C3 Rh3 Rh1 85.86(14) . 5_656 ?
N1 Rh3 Rh1 91.02(8) . 5_656 ?
C35 Rh3 Rh1 170.18(11) . 5_656 ?
C34 Rh3 Rh1 102.81(11) . 5_656 ?
Co5 Rh3 Rh1 138.54(2) . 5_656 ?
Co4 Rh3 Rh1 100.81(2) . 5_656 ?
Co2 Rh3 Rh1 67.93(3) 5_656 5_656 ?
Rh2 Rh3 Rh1 67.93(3) 5_656 5_656 ?
Co1 Rh3 Rh1 0.000(19) 5_656 5_656 ?
C3 Rh3 Rh2 139.36(14) . . ?
N1 Rh3 Rh2 37.60(8) . . ?
C35 Rh3 Rh2 130.17(11) . . ?
C34 Rh3 Rh2 85.85(11) . . ?
Co5 Rh3 Rh2 85.20(2) . . ?
Co4 Rh3 Rh2 53.81(3) . . ?
Co2 Rh3 Rh2 90.18(3) 5_656 . ?
Rh2 Rh3 Rh2 90.18(3) 5_656 . ?
Co1 Rh3 Rh2 56.383(19) 5_656 . ?
Rh1 Rh3 Rh2 56.383(19) 5_656 . ?
C4 Co4 C34 101.0(2) . . ?
C4 Co4 C24 100.5(2) . . ?
C34 Co4 C24 99.7(2) . . ?
C4 Co4 N1 138.30(19) . . ?
C34 Co4 N1 107.25(17) . . ?
C24 Co4 N1 104.21(17) . . ?
C4 Co4 Rh2 141.74(17) . . ?
C34 Co4 Rh2 112.13(15) . . ?
C24 Co4 Rh2 56.58(15) . . ?
N1 Co4 Rh2 47.64(8) . . ?
C4 Co4 Co6 97.00(17) . . ?
C34 Co4 Co6 153.77(15) . . ?
C24 Co4 Co6 95.60(14) . . ?
N1 Co4 Co6 47.87(8) . . ?
Rh2 Co4 Co6 60.14(3) . . ?
C4 Co4 Rh3 144.77(17) . . ?
C34 Co4 Rh3 60.00(15) . . ?
C24 Co4 Rh3 111.37(15) . . ?
N1 Co4 Rh3 47.26(8) . . ?
Rh2 Co4 Rh3 71.85(2) . . ?
Co6 Co4 Rh3 94.58(3) . . ?
C4 Co4 Co5 99.11(17) . . ?
C34 Co4 Co5 98.25(14) . . ?
C24 Co4 Co5 150.31(15) . . ?
N1 Co4 Co5 47.49(8) . . ?
Rh2 Co4 Co5 94.66(2) . . ?
Co6 Co4 Co5 59.89(2) . . ?
Rh3 Co4 Co5 59.182(19) . . ?
C5 Co5 C15 99.9(2) . . ?
C5 Co5 C35 101.9(2) . . ?
C15 Co5 C35 99.98(19) . . ?
C5 Co5 N1 141.04(17) . . ?
C15 Co5 N1 104.69(18) . . ?
C35 Co5 N1 103.05(15) . . ?
C5 Co5 Rh1 142.22(16) . . ?
C15 Co5 Rh1 56.87(16) . . ?
C35 Co5 Rh1 110.73(13) . . ?
N1 Co5 Rh1 47.85(8) . . ?
C5 Co5 Rh3 144.29(17) . . ?
C15 Co5 Rh3 110.20(14) . . ?
C35 Co5 Rh3 55.13(13) . . ?
N1 Co5 Rh3 47.92(8) . . ?
Rh1 Co5 Rh3 72.80(2) . . ?
C5 Co5 Co6 99.71(15) . . ?
C15 Co5 Co6 97.11(14) . . ?
C35 Co5 Co6 149.59(13) . . ?
N1 Co5 Co6 47.93(8) . . ?
Rh1 Co5 Co6 59.65(2) . . ?
Rh3 Co5 Co6 95.32(3) . . ?
C5 Co5 Co4 100.37(17) . . ?
C15 Co5 Co4 151.59(15) . . ?
C35 Co5 Co4 95.12(13) . . ?
N1 Co5 Co4 48.06(8) . . ?
Rh1 Co5 Co4 95.29(2) . . ?
Rh3 Co5 Co4 60.35(2) . . ?
Co6 Co5 Co4 59.89(2) . . ?
C6 Co6 C26 101.70(18) . . ?
C6 Co6 C16 99.8(2) . . ?
C26 Co6 C16 98.78(19) . . ?
C6 Co6 N1 140.87(17) . . ?
C26 Co6 N1 105.45(16) . . ?
C16 Co6 N1 103.22(15) . . ?
C6 Co6 Rh1 141.34(14) . . ?
C26 Co6 Rh1 110.54(13) . . ?
C16 Co6 Rh1 55.42(13) . . ?
N1 Co6 Rh1 47.80(8) . . ?
C6 Co6 Rh2 145.40(14) . . ?
C26 Co6 Rh2 58.05(14) . . ?
C16 Co6 Rh2 110.26(13) . . ?
N1 Co6 Rh2 47.44(8) . . ?
Rh1 Co6 Rh2 72.46(2) . . ?
C6 Co6 Co4 100.81(15) . . ?
C26 Co6 Co4 97.84(14) . . ?
C16 Co6 Co4 150.16(13) . . ?
N1 Co6 Co4 48.21(8) . . ?
Rh1 Co6 Co4 95.46(3) . . ?
Rh2 Co6 Co4 59.70(3) . . ?
C6 Co6 Co5 99.30(14) . . ?
C26 Co6 Co5 152.21(14) . . ?
C16 Co6 Co5 95.32(13) . . ?
N1 Co6 Co5 47.69(8) . . ?
Rh1 Co6 Co5 59.59(3) . . ?
Rh2 Co6 Co5 94.59(3) . . ?
Co4 Co6 Co5 60.22(2) . . ?
Rh1 N1 Rh3 105.37(12) . . ?
Rh1 N1 Rh2 105.49(13) . . ?
Rh3 N1 Rh2 104.82(12) . . ?
Rh1 N1 Co5 83.78(11) . . ?
Rh3 N1 Co5 83.83(10) . . ?
Rh2 N1 Co5 164.70(15) . . ?
Rh1 N1 Co6 83.65(11) . . ?
Rh3 N1 Co6 164.26(16) . . ?
Rh2 N1 Co6 84.60(10) . . ?
Co5 N1 Co6 84.38(11) . . ?
Rh1 N1 Co4 163.64(15) . . ?
Rh3 N1 Co4 84.59(11) . . ?
Rh2 N1 Co4 83.86(11) . . ?
Co5 N1 Co4 84.45(11) . . ?
Co6 N1 Co4 83.92(10) . . ?
O1 C1 Rh1 176.2(4) . . ?
O2 C2 Rh2 178.1(4) . . ?
O3 C3 Rh3 178.1(4) . . ?
O4 C4 Co4 178.6(6) . . ?
O5 C5 Co5 178.8(5) . . ?
O6 C6 Co6 178.2(4) . . ?
O15 C15 Co5 150.4(4) . . ?
O15 C15 Rh1 131.2(4) . . ?
Co5 C15 Rh1 78.42(17) . . ?
O16 C16 Co6 148.8(4) . . ?
O16 C16 Rh1 131.7(3) . . ?
Co6 C16 Rh1 79.45(16) . . ?
O24 C24 Co4 149.0(4) . . ?
O24 C24 Rh2 131.9(4) . . ?
Co4 C24 Rh2 78.93(17) . . ?
O26 C26 Co6 153.1(4) . . ?
O26 C26 Rh2 128.9(3) . . ?
Co6 C26 Rh2 77.94(15) . . ?
O34 C34 Co4 155.2(4) . . ?
O34 C34 Rh3 128.0(4) . . ?
Co4 C34 Rh3 76.76(17) . . ?
O35 C35 Co5 148.5(4) . . ?
O35 C35 Rh3 132.1(3) . . ?
Co5 C35 Rh3 79.40(15) . . ?
C2B N2 C3A 125.4(9) . . ?
C2B N2 C2A 30.5(9) . . ?
C3A N2 C2A 111.3(5) . . ?
C2B N2 C1C 115.4(7) . . ?
C3A N2 C1C 114.5(5) . . ?
C2A N2 C1C 108.4(5) . . ?
C2B N2 C4B 109.6(7) . . ?
C3A N2 C4B 72.6(10) . . ?
C2A N2 C4B 135.7(8) . . ?
C1C N2 C4B 109.2(7) . . ?
C2B N2 C4A 78.0(9) . . ?
C3A N2 C4A 109.0(5) . . ?
C2A N2 C4A 108.4(6) . . ?
C1C N2 C4A 104.9(5) . . ?
C4B N2 C4A 38.8(10) . . ?
C2B N2 C3B 109.8(7) . . ?
C3A N2 C3B 33.8(9) . . ?
C2A N2 C3B 84.8(10) . . ?
C1C N2 C3B 106.2(6) . . ?
C4B N2 C3B 106.3(7) . . ?
C4A N2 C3B 140.0(9) . . ?
C2B C2A N2 72.6(8) . . ?
C2B C2A C3B 112.9(13) . . ?
N2 C2A C3B 48.2(5) . . ?
C3B C3A N2 76.6(8) . . ?
C3B C3A C4B 130.8(10) . . ?
N2 C3A C4B 54.6(6) . . ?
C4B C4A N2 69.7(7) . . ?
C4B C4A C2B 111.0(10) . . ?
N2 C4A C2B 49.7(5) . . ?
C2A C2B N2 76.9(9) . . ?
C2A C2B C4A 129.0(10) . . ?
N2 C2B C4A 52.3(6) . . ?
C3A C3B N2 69.6(8) . . ?
C3A C3B C2A 107.8(11) . . ?
N2 C3B C2A 47.0(5) . . ?
C4A C4B N2 71.5(7) . . ?
C4A C4B C3A 121.0(10) . . ?
N2 C4B C3A 52.8(5) . . ?
O1S C1S C2S 120.8(6) . . ?
O1S C1S C3S 121.8(7) . . ?
C2S C1S C3S 117.3(6) . . ?

loop_
_geom_bond_atom_site_label_1
_geom_bond_atom_site_label_2
_geom_bond_distance
_geom_bond_site_symmetry_2
_geom_bond_publ_flag
Rh1 C1 1.739(5) . ?
Rh1 N1 1.911(3) . ?
Rh1 C16 2.148(4) . ?
Rh1 C15 2.190(5) . ?
Rh1 Co5 2.5626(13) . ?
Rh1 Co6 2.5642(8) . ?
Rh1 Co3 2.7342(9) 5_656 ?
Rh1 Rh3 2.7342(9) 5_656 ?
Rh1 Co2 2.7403(8) 5_656 ?
Rh1 Rh2 2.7403(8) 5_656 ?
Rh1 Rh3 3.0444(9) . ?
Rh2 C2 1.746(4) . ?
Rh2 N1 1.918(3) . ?
Rh2 C24 2.195(5) . ?
Rh2 C26 2.249(4) . ?
Rh2 Co4 2.5807(13) . ?
Rh2 Co6 2.5922(8) . ?
Rh2 Co3 2.7207(11) 5_656 ?
Rh2 Rh3 2.7207(11) 5_656 ?
Rh2 Co1 2.7403(8) 5_656 ?
Rh2 Rh1 2.7403(8) 5_656 ?
Rh2 Rh3 3.0384(8) . ?
Rh3 C3 1.741(4) . ?
Rh3 N1 1.917(3) . ?
Rh3 C35 2.143(4) . ?
Rh3 C34 2.311(5) . ?
Rh3 Co5 2.5675(8) . ?
Rh3 Co4 2.5981(8) . ?
Rh3 Co2 2.7207(11) 5_656 ?
Rh3 Rh2 2.7207(11) 5_656 ?
Rh3 Co1 2.7342(9) 5_656 ?
Rh3 Rh1 2.7342(9) 5_656 ?
Co4 C4 1.740(5) . ?
Co4 C34 1.828(5) . ?
Co4 C24 1.843(4) . ?
Co4 N1 1.944(3) . ?
Co4 Co6 2.5927(9) . ?
Co4 Co5 2.6013(9) . ?
Co5 C5 1.743(5) . ?
Co5 C15 1.840(5) . ?
Co5 C35 1.862(4) . ?
Co5 N1 1.927(3) . ?
Co5 Co6 2.5927(8) . ?
Co6 C6 1.752(4) . ?
Co6 C26 1.841(4) . ?
Co6 C16 1.849(4) . ?
Co6 N1 1.934(3) . ?
C1 O1 1.139(5) . ?
C2 O2 1.139(5) . ?
C3 O3 1.145(5) . ?
C4 O4 1.145(6) . ?
C5 O5 1.135(5) . ?
C6 O6 1.136(5) . ?
C15 O15 1.155(5) . ?
C16 O16 1.153(5) . ?
C24 O24 1.145(5) . ?
C26 O26 1.144(5) . ?
C34 O34 1.141(5) . ?
C35 O35 1.141(5) . ?
N2 C2B 1.446(8) . ?
N2 C3A 1.449(7) . ?
N2 C2A 1.475(7) . ?
N2 C1C 1.475(6) . ?
N2 C4B 1.483(8) . ?
N2 C4A 1.499(7) . ?
N2 C3B 1.504(8) . ?
C2A C2B 0.77(2) . ?
C2A C3B 2.01(2) . ?
C3A C3B 0.86(2) . ?
C3A C4B 1.74(2) . ?
C4A C4B 0.99(2) . ?
C4A C2B 1.85(2) . ?
C1S O1S 1.181(7) . ?
C1S C2S 1.444(8) . ?
C1S C3S 1.451(8) . ?
